data_7700763
loop_
_publ_author_name
'Yu, You-Zhu'
'Guo, Yao'
'Zhang, Yan-Ru'
'Liu, Min-Min'
'Feng, Ya-Ru'
'Geng, Cui-Huan'
'Zhang, Xian-Ming'

_publ_section_title
;
 A series of silver doped butterfly-like Ti<sub>8</sub>Ag<sub>2</sub>
 clusters with two Ag ions panelled on a Ti<sub>8</sub> surface.
;
_journal_issue 35
_journal_name_full 'Dalton transactions (Cambridge, England : 2003)'
_journal_page_first 13423
_journal_page_last 13429
_journal_paper_doi 10.1039/c9dt02508a
_journal_volume 48
_journal_year 2019
_chemical_formula_moiety 'C70 H56 Ag O19 P Ti4, C2 H3 N'
_chemical_formula_sum 'C72 H59 Ag N O19 P Ti4'
_chemical_formula_weight 1572.64
_space_group_crystal_system triclinic
_space_group_IT_number 2
_space_group_name_Hall '-P 1'
_space_group_name_H-M_alt 'P -1'
_symmetry_space_group_name_Hall '-P 1'
_symmetry_space_group_name_H-M 'P -1'
_atom_sites_solution_hydrogens mixed
_audit_creation_date 2019-07-11
_audit_creation_method
;
Olex2 1.2
(compiled 2018.05.29 svn.r3508 for OlexSys, GUI svn.r5506)
;
_audit_update_record
;
2019-07-17 deposited with the CCDC.    2019-08-07 downloaded from the CCDC.
;
_cell_angle_alpha 88.5520(10)
_cell_angle_beta 67.5800(10)
_cell_angle_gamma 79.1470(10)
_cell_formula_units_Z 2
_cell_length_a 14.1578(2)
_cell_length_b 15.2500(2)
_cell_length_c 17.4641(3)
_cell_measurement_reflns_used 9931
_cell_measurement_temperature 170(2)
_cell_measurement_theta_max 29.30
_cell_measurement_theta_min 2.28
_cell_volume 3418.76(9)
_computing_cell_refinement 'Bruker SAINT'
_computing_data_collection 'Bruker APEX2'
_computing_molecular_graphics 'Olex2 (Dolomanov et al., 2009)'
_computing_publication_material 'Olex2 (Dolomanov et al., 2009)'
_computing_structure_refinement 'XL (Sheldrick, 2008)'
_computing_structure_solution 'SHELXS-97 (Sheldrick 2008)'
_diffrn_ambient_temperature 170(2)
_diffrn_measured_fraction_theta_full 0.998
_diffrn_measured_fraction_theta_max 0.998
_diffrn_measurement_device_type 'Bruker APEX-II CCD'
_diffrn_measurement_method '\f and \w scans'
_diffrn_radiation_type MoK\a
_diffrn_radiation_wavelength 0.71073
_diffrn_reflns_av_R_equivalents 0.0192
_diffrn_reflns_av_unetI/netI 0.0279
_diffrn_reflns_Laue_measured_fraction_full 0.998
_diffrn_reflns_Laue_measured_fraction_max 0.998
_diffrn_reflns_limit_h_max 15
_diffrn_reflns_limit_h_min -16
_diffrn_reflns_limit_k_max 18
_diffrn_reflns_limit_k_min -18
_diffrn_reflns_limit_l_max 20
_diffrn_reflns_limit_l_min -20
_diffrn_reflns_number 25786
_diffrn_reflns_point_group_measured_fraction_full 0.998
_diffrn_reflns_point_group_measured_fraction_max 0.998
_diffrn_reflns_theta_full 25.000
_diffrn_reflns_theta_max 25.000
_diffrn_reflns_theta_min 1.604
_diffrn_standards_number 0
_exptl_absorpt_coefficient_mu 0.826
_exptl_absorpt_correction_type none
_exptl_crystal_colour colourless
_exptl_crystal_density_diffrn 1.528
_exptl_crystal_description block
_exptl_crystal_F_000 1600
_exptl_crystal_size_max 0.22
_exptl_crystal_size_mid 0.15
_exptl_crystal_size_min 0.14
_refine_diff_density_max 1.862
_refine_diff_density_min -2.399
_refine_diff_density_rms 0.098
_refine_ls_extinction_method none
_refine_ls_goodness_of_fit_ref 1.021
_refine_ls_hydrogen_treatment constr
_refine_ls_matrix_type full
_refine_ls_number_parameters 861
_refine_ls_number_reflns 12006
_refine_ls_number_restraints 787
_refine_ls_restrained_S_all 1.043
_refine_ls_R_factor_all 0.0703
_refine_ls_R_factor_gt 0.0556
_refine_ls_shift/su_max 0.001
_refine_ls_shift/su_mean 0.000
_refine_ls_structure_factor_coef Fsqd
_refine_ls_weighting_details 'w=1/[\s^2^(Fo^2^)+(0.0437P)^2^+17.7790P] where P=(Fo^2^+2Fc^2^)/3'
_refine_ls_weighting_scheme calc
_refine_ls_wR_factor_gt 0.1250
_refine_ls_wR_factor_ref 0.1405
_reflns_Friedel_coverage 0.000
_reflns_number_gt 9864
_reflns_number_total 12006
_reflns_threshold_expression 'I > 2\s(I)'
_cod_data_source_file c9dt02508a2.cif
_cod_data_source_block 5
_cod_depositor_comments 'Adding full bibliography for 7700762--7700767.cif.'
_cod_database_code 7700763
_shelx_shelxl_version_number 2014/7
_shelx_space_group_comment
;
The symmetry employed for this shelxl refinement is uniquely defined
by the following loop, which should always be used as a source of
symmetry information in preference to the above space-group names.
They are only intended as comments.
;
_shelx_estimated_absorpt_t_max 0.893
_shelx_estimated_absorpt_t_min 0.839
_olex2_refinement_description
;
1. Fixed Uiso
 At 1.2 times of:
  All C(H) groups, {H50A,H50B,H50C} of C50, {H57A,H57B,H57C} of C57, {H64A,
  H64B,H64C} of C64
 At 1.5 times of:
  {H72A,H72B,H72C} of C72
2. Restrained distances
 C36-O18 = O18A-C36
 1.22 with sigma of 0.01
 N1-C71
 1.15 with sigma of 0.01
 C71-C72
 1.52 with sigma of 0.01
 C36-C37A
 1.52 with sigma of 0.01
 C36-C37 = C29-C30
 1.52 with sigma of 0.01
3. Rigid bond restraints
 Ag1, O19
 with sigma for 1-2 distances of 0.001 and sigma for 1-3 distances of 0.001
 O18A, C36
 with sigma for 1-2 distances of 0.001 and sigma for 1-3 distances of 0.001
 C22, C23
 with sigma for 1-2 distances of 0.01 and sigma for 1-3 distances of 0.01
 C29, C30
 with sigma for 1-2 distances of 0.01 and sigma for 1-3 distances of 0.01
 C36, C37
 with sigma for 1-2 distances of 0.01 and sigma for 1-3 distances of 0.01
 C1, C2, C3, C4, C5, C6, C7, C8, C9, C10, C11, C12, C13, C14, C15, C16, C17,
 C18, C19, C20, C21, C22, C23, C24, C25, C26, C27, C28, C29, C30, C31, C32, C33,
  C34, C35, C36, C37, C38, C39, C40, C41, C42, C37A, C38A, C39A, C40A, C41A,
 C42A, C43, C44, C45, C46, C47, C48, C49, C50, C51, C52, C53, C54, C55, C56,
 C57, C58, C59, C60, C61, C62, C63, C64, C65, C66, C67, C68, C69, C70, C71, C72
 with sigma for 1-2 distances of 0.01 and sigma for 1-3 distances of 0.01
 C27, C28
 with sigma for 1-2 distances of 0.001 and sigma for 1-3 distances of 0.001
 C34, C35
 with sigma for 1-2 distances of 0.001 and sigma for 1-3 distances of 0.001
 C41A, C42A
 with sigma for 1-2 distances of 0.01 and sigma for 1-3 distances of 0.01
4. Uiso/Uaniso restraints and constraints
C1 \\sim C2 \\sim C3 \\sim C4 \\sim C5 \\sim C6 \\sim C7 \\sim C8 \\sim C9
\\sim C10 \\sim C11 \\sim C12 \\sim C13 \\sim C14 \\sim C15 \\sim C16 \\sim C17
\\sim C18 \\sim C19 \\sim C20 \\sim C21 \\sim C22 \\sim C23 \\sim C24 \\sim C25
\\sim C26 \\sim C27 \\sim C28 \\sim C29 \\sim C30 \\sim C31 \\sim C32 \\sim C33
\\sim C34 \\sim C35 \\sim C36 \\sim C37 \\sim C38 \\sim C39 \\sim C40 \\sim C41
\\sim C42 \\sim C37A \\sim C38A \\sim C39A \\sim C40A \\sim C41A \\sim C42A
\\sim C43 \\sim C44 \\sim C45 \\sim C46 \\sim C47 \\sim C48 \\sim C49 \\sim C50
\\sim C51 \\sim C52 \\sim C53 \\sim C54 \\sim C55 \\sim C56 \\sim C57 \\sim C58
\\sim C59 \\sim C60 \\sim C61 \\sim C62 \\sim C63 \\sim C64 \\sim C65 \\sim C66
\\sim C67 \\sim C68 \\sim C69 \\sim C70 \\sim C71 \\sim C72: within 2A with
sigma of 0.01 and sigma for terminal atoms of 0.02
Uanis(C26) \\sim Ueq, Uanis(C33) \\sim Ueq, Uanis(C41A) \\sim Ueq, Uanis(C42A)
\\sim Ueq, Uanis(C37A) \\sim Ueq, Uanis(O18) \\sim Ueq: with sigma of 0.01 and
sigma for terminal atoms of 0.02
Uanis(C27) \\sim Ueq, Uanis(C34) \\sim Ueq: with sigma of 0.001 and sigma for
terminal atoms of 0.002
Uanis(C2) = Uanis(C3) = Uanis(C4) = Uanis(C5) = Uanis(C6) = Uanis(C7)
Uanis(C71) = Uanis(C72)
5. Others
 Sof(C37A)=Sof(C38A)=Sof(H38A)=Sof(C39A)=Sof(H39A)=Sof(C40A)=Sof(H40A)=
 Sof(C41A)=Sof(H41A)=Sof(C42A)=Sof(H42A)=Sof(O18A)=Sof(O19A)=1-FVAR(1)
 Sof(C37)=Sof(C38)=Sof(H38)=Sof(C39)=Sof(H39)=Sof(C40)=Sof(H40)=Sof(C41)=
 Sof(H41)=Sof(C42)=Sof(H42)=Sof(O18)=Sof(O19)=FVAR(1)
6.a Riding coordinates:
 C38A(H38A), C39A(H39A), C40A(H40A), C41A(H41A), C42A(H42A)
6.b Me refined with riding coordinates:
 C50(H50A,H50B,H50C), C57(H57A,H57B,H57C), C64(H64A,H64B,H64C)
6.c Aromatic/amide H refined with riding coordinates:
 C3(H3), C4(H4), C5(H5), C6(H6), C7(H7), C10(H10), C11(H11), C12(H12),
 C13(H13), C14(H14), C17(H17), C18(H18), C19(H19), C20(H20), C21(H21), C24(H24),
  C25(H25), C26(H26), C27(H27), C28(H28), C31(H31), C32(H32), C33(H33),
 C34(H34), C35(H35), C38(H38), C39(H39), C40(H40), C41(H41), C42(H42), C45(H45),
  C46(H46), C47(H47), C48(H48), C49(H49), C52(H52), C53(H53), C55(H55),
 C56(H56), C59(H59), C60(H60), C62(H62), C63(H63), C66(H66), C67(H67), C69(H69),
  C70(H70)
6.d Fitted hexagon refined as free rotating group:
 C2(C3,C4,C5,C6,C7), C23(C24,C25,C26,C27,C28), C30(C31,C32,C33,C34,C35),
 C37(C38,C39,C40,C41,C42), C37A(C38A,C39A,C40A,C41A,C42A)
6.e Idealised Me refined as rotating group:
 C72(H72A,H72B,H72C)
;
_olex2_submission_special_instructions 'No special instructions were received'

loop_
_space_group_symop_operation_xyz
'x, y, z'
'-x, -y, -z'

loop_
_atom_site_label
_atom_site_type_symbol
_atom_site_fract_x
_atom_site_fract_y
_atom_site_fract_z
_atom_site_U_iso_or_equiv
_atom_site_adp_type
_atom_site_occupancy
_atom_site_site_symmetry_order
_atom_site_calc_flag
_atom_site_refinement_flags_posn
_atom_site_refinement_flags_adp
_atom_site_refinement_flags_occupancy
_atom_site_disorder_assembly
_atom_site_disorder_group
Ag1 Ag 0.47957(3) 0.27889(3) 0.75988(3) 0.05312(15) Uani 1 1 d . U . . .
C1 C 0.5581(4) 0.7859(3) 0.4267(3) 0.0286(9) Uani 1 1 d . U . . .
C2 C 0.6077(3) 0.86506(19) 0.4034(3) 0.0604(6) Uani 1 1 d . U . . .
C3 C 0.5466(2) 0.9488(2) 0.4069(3) 0.0604(6) Uani 1 1 d G U . . .
H3 H 0.4756 0.9544 0.4195 0.072 Uiso 1 1 calc R . . . .
C4 C 0.5916(3) 1.02430(18) 0.3914(3) 0.0604(6) Uani 1 1 d G U . . .
H4 H 0.5507 1.0804 0.3937 0.072 Uiso 1 1 calc R . . . .
C5 C 0.6977(3) 1.01597(19) 0.3724(3) 0.0604(6) Uani 1 1 d G U . . .
H5 H 0.7278 1.0665 0.3621 0.072 Uiso 1 1 calc R . . . .
C6 C 0.7587(2) 0.9322(2) 0.3690(3) 0.0604(6) Uani 1 1 d G U . . .
H6 H 0.8297 0.9266 0.3563 0.072 Uiso 1 1 calc R . . . .
C7 C 0.7137(3) 0.85673(18) 0.3845(3) 0.0604(6) Uani 1 1 d G U . . .
H7 H 0.7546 0.8007 0.3822 0.072 Uiso 1 1 calc R . . . .
C8 C 0.5700(3) 0.4696(3) 0.2230(3) 0.0256(9) Uani 1 1 d . U . . .
C9 C 0.6306(4) 0.4326(3) 0.1367(3) 0.0303(9) Uani 1 1 d . U . . .
C10 C 0.7377(4) 0.4074(3) 0.1091(3) 0.0397(11) Uani 1 1 d . U . . .
H10 H 0.7719 0.4164 0.1435 0.048 Uiso 1 1 calc R . . . .
C11 C 0.7938(5) 0.3688(4) 0.0299(4) 0.0574(15) Uani 1 1 d . U . . .
H11 H 0.8658 0.3515 0.0112 0.069 Uiso 1 1 calc R . . . .
C12 C 0.7438(5) 0.3561(4) -0.0207(4) 0.0622(16) Uani 1 1 d . U . . .
H12 H 0.7820 0.3300 -0.0738 0.075 Uiso 1 1 calc R . . . .
C13 C 0.6374(5) 0.3814(4) 0.0059(3) 0.0544(14) Uani 1 1 d . U . . .
H13 H 0.6040 0.3725 -0.0292 0.065 Uiso 1 1 calc R . . . .
C14 C 0.5797(4) 0.4201(3) 0.0850(3) 0.0401(11) Uani 1 1 d . U . . .
H14 H 0.5077 0.4375 0.1032 0.048 Uiso 1 1 calc R . . . .
C15 C 0.7716(3) 0.5739(3) 0.5537(3) 0.0254(9) Uani 1 1 d . U . . .
C16 C 0.8681(3) 0.6075(3) 0.5410(3) 0.0291(9) Uani 1 1 d . U . . .
C17 C 0.9018(4) 0.6662(4) 0.4794(3) 0.0414(11) Uani 1 1 d . U . . .
H17 H 0.8635 0.6852 0.4469 0.050 Uiso 1 1 calc R . . . .
C18 C 0.9924(4) 0.6967(4) 0.4662(4) 0.0518(13) Uani 1 1 d . U . . .
H18 H 1.0150 0.7363 0.4247 0.062 Uiso 1 1 calc R . . . .
C19 C 1.0491(4) 0.6692(4) 0.5135(4) 0.0526(14) Uani 1 1 d . U . . .
H19 H 1.1089 0.6914 0.5054 0.063 Uiso 1 1 calc R . . . .
C20 C 1.0180(4) 0.6096(4) 0.5721(4) 0.0519(13) Uani 1 1 d . U . . .
H20 H 1.0582 0.5894 0.6027 0.062 Uiso 1 1 calc R . . . .
C21 C 0.9269(4) 0.5778(3) 0.5873(4) 0.0408(11) Uani 1 1 d . U . . .
H21 H 0.9059 0.5372 0.6281 0.049 Uiso 1 1 calc R . . . .
C22 C 0.7795(3) 0.2773(3) 0.3569(3) 0.0275(9) Uani 1 1 d . U . . .
C23 C 0.8741(2) 0.2261(2) 0.29153(18) 0.0378(11) Uani 1 1 d . U . . .
C24 C 0.9165(2) 0.26131(19) 0.2144(2) 0.0414(11) Uani 1 1 d G U . . .
H24 H 0.8854 0.3171 0.2038 0.050 Uiso 1 1 calc R . . . .
C25 C 1.0053(3) 0.2131(2) 0.15308(18) 0.0551(14) Uani 1 1 d G U . . .
H25 H 1.0337 0.2367 0.1015 0.066 Uiso 1 1 calc R . . . .
C26 C 1.0517(3) 0.1297(2) 0.1689(2) 0.076(2) Uani 1 1 d G U . . .
H26 H 1.1111 0.0975 0.1279 0.091 Uiso 1 1 calc R . . . .
C27 C 1.0093(3) 0.0945(2) 0.2461(3) 0.0764(16) Uani 1 1 d G U . . .
H27 H 1.0403 0.0387 0.2567 0.092 Uiso 1 1 calc R . . . .
C28 C 0.9205(3) 0.1427(2) 0.3074(2) 0.083(2) Uani 1 1 d G U . . .
H28 H 0.8921 0.1191 0.3590 0.100 Uiso 1 1 calc R . . . .
C29 C 0.5069(3) 0.2799(3) 0.3396(3) 0.0277(9) Uani 1 1 d D U . . .
C30 C 0.4999(3) 0.2216(2) 0.27487(17) 0.0382(11) Uani 1 1 d D U . . .
C31 C 0.5670(2) 0.2240(2) 0.19274(19) 0.0398(11) Uani 1 1 d G U . . .
H31 H 0.6187 0.2579 0.1792 0.048 Uiso 1 1 calc R . . . .
C32 C 0.5567(3) 0.1756(3) 0.13087(16) 0.0569(15) Uani 1 1 d G U . . .
H32 H 0.6016 0.1772 0.0759 0.068 Uiso 1 1 calc R . . . .
C33 C 0.4794(4) 0.1249(3) 0.1511(2) 0.0783(19) Uani 1 1 d G U . . .
H33 H 0.4725 0.0926 0.1097 0.094 Uiso 1 1 calc R . . . .
C34 C 0.4123(3) 0.1225(3) 0.2333(3) 0.0751(16) Uani 1 1 d G U . . .
H34 H 0.3606 0.0886 0.2468 0.090 Uiso 1 1 calc R . . . .
C35 C 0.4226(3) 0.1709(3) 0.29514(19) 0.0742(18) Uani 1 1 d G U . . .
H35 H 0.3777 0.1693 0.3501 0.089 Uiso 1 1 calc R . . . .
C36 C 0.6909(4) 0.1441(3) 0.6332(4) 0.0479(13) Uani 1 1 d D U . . .
C37 C 0.7512(6) 0.0519(3) 0.6285(4) 0.045(2) Uani 0.511(5) 1 d D U P A 1
C38 C 0.7703(6) 0.0038(4) 0.5558(4) 0.052(2) Uani 0.511(5) 1 d G U P A 1
H38 H 0.7508 0.0316 0.5146 0.063 Uiso 0.511(5) 1 calc R . P A 1
C39 C 0.8186(7) -0.0858(4) 0.5446(4) 0.061(2) Uani 0.511(5) 1 d G U P A 1
H39 H 0.8314 -0.1179 0.4960 0.073 Uiso 0.511(5) 1 calc R . P A 1
C40 C 0.8478(7) -0.1273(3) 0.6062(5) 0.067(2) Uani 0.511(5) 1 d G U P A 1
H40 H 0.8801 -0.1872 0.5987 0.081 Uiso 0.511(5) 1 calc R . P A 1
C41 C 0.8286(6) -0.0792(4) 0.6789(4) 0.056(2) Uani 0.511(5) 1 d G U P A 1
H41 H 0.8482 -0.1070 0.7200 0.067 Uiso 0.511(5) 1 calc R . P A 1
C42 C 0.7803(6) 0.0104(4) 0.6900(4) 0.045(2) Uani 0.511(5) 1 d G U P A 1
H42 H 0.7676 0.0425 0.7386 0.055 Uiso 0.511(5) 1 calc R . P A 1
C37A C 0.7816(5) 0.0656(4) 0.5886(5) 0.047(2) Uani 0.489(5) 1 d D U P A 2
C38A C 0.8749(6) 0.0736(4) 0.5249(5) 0.050(2) Uani 0.489(5) 1 d G U P A 2
H38A H 0.8844 0.1305 0.5017 0.060 Uiso 0.489(5) 1 d R . P A 2
C39A C 0.9545(5) -0.0009(5) 0.4948(5) 0.064(3) Uani 0.489(5) 1 d G U P A 2
H39A H 1.0190 0.0046 0.4508 0.077 Uiso 0.489(5) 1 d R . P A 2
C40A C 0.9407(6) -0.0833(4) 0.5285(6) 0.070(3) Uani 0.489(5) 1 d G U P A 2
H40A H 0.9957 -0.1348 0.5077 0.084 Uiso 0.489(5) 1 d R . P A 2
C41A C 0.8474(7) -0.0913(4) 0.5922(6) 0.071(3) Uani 0.489(5) 1 d G U P A 2
H41A H 0.8379 -0.1483 0.6154 0.085 Uiso 0.489(5) 1 d R . P A 2
C42A C 0.7678(5) -0.0168(5) 0.6223(5) 0.062(2) Uani 0.489(5) 1 d G U P A 2
H42A H 0.7033 -0.0224 0.6663 0.075 Uiso 0.489(5) 1 d R . P A 2
C43 C 0.6963(4) 0.3258(3) 0.7558(3) 0.0358(11) Uani 1 1 d . U . . .
C44 C 0.7949(4) 0.2856(3) 0.7666(3) 0.0344(10) Uani 1 1 d . U . . .
C45 C 0.8017(5) 0.2053(4) 0.8041(5) 0.0613(15) Uani 1 1 d . U . . .
H45 H 0.7454 0.1763 0.8217 0.074 Uiso 1 1 calc R . . . .
C46 C 0.8922(6) 0.1677(4) 0.8156(5) 0.0731(17) Uani 1 1 d . U . . .
H46 H 0.8967 0.1133 0.8406 0.088 Uiso 1 1 calc R . . . .
C47 C 0.9738(5) 0.2099(5) 0.7906(4) 0.0695(17) Uani 1 1 d . U . . .
H47 H 1.0349 0.1842 0.7974 0.083 Uiso 1 1 calc R . . . .
C48 C 0.9666(5) 0.2906(5) 0.7553(4) 0.0654(16) Uani 1 1 d . U . . .
H48 H 1.0221 0.3204 0.7398 0.078 Uiso 1 1 calc R . . . .
C49 C 0.8771(4) 0.3283(4) 0.7422(3) 0.0457(12) Uani 1 1 d . U . . .
H49 H 0.8734 0.3826 0.7169 0.055 Uiso 1 1 calc R . . . .
C50 C 0.1681(7) -0.0808(5) 0.8789(6) 0.098(3) Uani 1 1 d . U . . .
H50A H 0.2266 -0.1258 0.8469 0.117 Uiso 1 1 calc R . . . .
H50B H 0.1435 -0.0954 0.9361 0.117 Uiso 1 1 calc R . . . .
H50C H 0.1134 -0.0783 0.8586 0.117 Uiso 1 1 calc R . . . .
C51 C 0.2006(5) 0.0087(4) 0.8709(4) 0.0544(14) Uani 1 1 d . U . . .
C52 C 0.3023(5) 0.0162(4) 0.8241(4) 0.0500(13) Uani 1 1 d . U . . .
H52 H 0.3502 -0.0341 0.7955 0.060 Uiso 1 1 calc R . . . .
C53 C 0.3339(4) 0.0973(3) 0.8192(3) 0.0373(11) Uani 1 1 d . U . . .
H53 H 0.4031 0.1003 0.7883 0.045 Uiso 1 1 calc R . . . .
C54 C 0.2645(3) 0.1738(3) 0.8594(3) 0.0303(9) Uani 1 1 d . U . . .
C55 C 0.1609(4) 0.1671(4) 0.9052(3) 0.0391(11) Uani 1 1 d . U . . .
H55 H 0.1120 0.2178 0.9320 0.047 Uiso 1 1 calc R . . . .
C56 C 0.1312(4) 0.0853(4) 0.9106(4) 0.0481(13) Uani 1 1 d . U . . .
H56 H 0.0623 0.0818 0.9421 0.058 Uiso 1 1 calc R . . . .
C57 C -0.0369(4) 0.5447(4) 0.8024(4) 0.0553(15) Uani 1 1 d . U . . .
H57A H -0.0952 0.5597 0.8542 0.066 Uiso 1 1 calc R . . . .
H57B H -0.0142 0.5983 0.7789 0.066 Uiso 1 1 calc R . . . .
H57C H -0.0572 0.5153 0.7648 0.066 Uiso 1 1 calc R . . . .
C58 C 0.0511(4) 0.4832(3) 0.8169(3) 0.0397(11) Uani 1 1 d . U . . .
C59 C 0.1448(4) 0.4512(4) 0.7526(3) 0.0417(12) Uani 1 1 d . U . . .
H59 H 0.1553 0.4700 0.6994 0.050 Uiso 1 1 calc R . . . .
C60 C 0.2235(4) 0.3916(3) 0.7656(3) 0.0375(11) Uani 1 1 d . U . . .
H60 H 0.2860 0.3710 0.7214 0.045 Uiso 1 1 calc R . . . .
C61 C 0.2090(3) 0.3625(3) 0.8453(3) 0.0317(10) Uani 1 1 d . U . . .
C62 C 0.1160(4) 0.3969(3) 0.9104(3) 0.0365(11) Uani 1 1 d . U . . .
H62 H 0.1059 0.3801 0.9640 0.044 Uiso 1 1 calc R . . . .
C63 C 0.0386(4) 0.4559(3) 0.8960(3) 0.0408(11) Uani 1 1 d . U . . .
H63 H -0.0234 0.4779 0.9403 0.049 Uiso 1 1 calc R . . . .
C64 C 0.2944(6) 0.3557(6) 1.2048(5) 0.089(3) Uani 1 1 d . U . . .
H64A H 0.2726 0.3082 1.2405 0.107 Uiso 1 1 calc R . . . .
H64B H 0.3624 0.3619 1.2006 0.107 Uiso 1 1 calc R . . . .
H64C H 0.2459 0.4106 1.2274 0.107 Uiso 1 1 calc R . . . .
C65 C 0.2978(5) 0.3342(5) 1.1197(4) 0.0585(14) Uani 1 1 d . U . . .
C66 C 0.3263(6) 0.3910(4) 1.0581(5) 0.0708(16) Uani 1 1 d . U . . .
H66 H 0.3447 0.4436 1.0685 0.085 Uiso 1 1 calc R . . . .
C67 C 0.3290(6) 0.3730(4) 0.9803(5) 0.0651(15) Uani 1 1 d . U . . .
H67 H 0.3498 0.4134 0.9392 0.078 Uiso 1 1 calc R . . . .
C68 C 0.3016(4) 0.2966(3) 0.9618(3) 0.0366(11) Uani 1 1 d . U . . .
C69 C 0.2731(4) 0.2376(4) 1.0240(3) 0.0382(11) Uani 1 1 d . U . . .
H69 H 0.2549 0.1849 1.0138 0.046 Uiso 1 1 calc R . . . .
C70 C 0.2717(4) 0.2570(4) 1.1019(4) 0.0515(13) Uani 1 1 d . U . . .
H70 H 0.2526 0.2165 1.1432 0.062 Uiso 1 1 calc R . . . .
C71 C 0.6191(5) 0.0542(4) 0.9234(4) 0.0604(12) Uani 1 1 d D U . . .
C72 C 0.5349(5) 0.1202(4) 0.9137(4) 0.0604(12) Uani 1 1 d D U . . .
H72A H 0.5463 0.1234 0.8559 0.091 Uiso 1 1 calc GR . . . .
H72B H 0.5339 0.1777 0.9353 0.091 Uiso 1 1 calc GR . . . .
H72C H 0.4694 0.1025 0.9434 0.091 Uiso 1 1 calc GR . . . .
N1 N 0.6824(5) 0.0034(4) 0.9322(4) 0.0764(17) Uani 1 1 d D . . . .
O1 O 0.6166(2) 0.71052(19) 0.42376(19) 0.0281(7) Uani 1 1 d . . . . .
O2 O 0.4617(2) 0.79514(19) 0.44581(19) 0.0285(7) Uani 1 1 d . . . . .
O3 O 0.6221(2) 0.4775(2) 0.26767(18) 0.0266(6) Uani 1 1 d . . . . .
O4 O 0.4729(2) 0.4919(2) 0.24898(18) 0.0296(7) Uani 1 1 d . . . . .
O5 O 0.5845(2) 0.3178(2) 0.31700(18) 0.0277(7) Uani 1 1 d . . . . .
O6 O 0.4354(2) 0.2893(2) 0.41085(19) 0.0295(7) Uani 1 1 d . . . . .
O7 O 0.7347(2) 0.5903(2) 0.49744(18) 0.0259(6) Uani 1 1 d . . . . .
O8 O 0.7312(2) 0.5317(2) 0.61681(19) 0.0289(7) Uani 1 1 d . . . . .
O9 O 0.7461(2) 0.35685(19) 0.34278(19) 0.0271(7) Uani 1 1 d . . . . .
O10 O 0.7378(2) 0.2405(2) 0.42388(19) 0.0290(7) Uani 1 1 d . . . . .
O11 O 0.6322(2) 0.52466(18) 0.41363(16) 0.0201(6) Uani 1 1 d . . . . .
O12 O 0.5540(2) 0.36653(18) 0.47833(17) 0.0204(6) Uani 1 1 d . . . . .
O13 O 0.7099(2) 0.38483(19) 0.53412(17) 0.0237(6) Uani 1 1 d . . . . .
O14 O 0.5492(2) 0.35813(19) 0.64281(17) 0.0232(6) Uani 1 1 d . . . . .
O15 O 0.5471(2) 0.53435(18) 0.58924(17) 0.0206(6) Uani 1 1 d . . . . .
O16 O 0.7102(2) 0.2062(2) 0.5824(2) 0.0339(7) Uani 1 1 d . . . . .
O17 O 0.7059(2) 0.3822(2) 0.69887(19) 0.0301(7) Uani 1 1 d . . . . .
O18 O 0.6223(10) 0.1613(13) 0.7048(7) 0.065(4) Uani 0.511(5) 1 d D U P A 1
O19 O 0.6070(11) 0.3204(11) 0.8116(11) 0.046(3) Uani 0.511(5) 1 d . U P A 1
O18A O 0.6087(11) 0.1386(14) 0.6892(9) 0.069(4) Uani 0.489(5) 1 d D U P A 2
O19A O 0.6219(11) 0.2894(11) 0.7884(10) 0.045(4) Uani 0.489(5) 1 d . . P A 2
P1 P 0.31051(9) 0.27749(9) 0.85670(8) 0.0334(3) Uani 1 1 d . . . . .
Ti1 Ti 0.59318(5) 0.60848(5) 0.49727(4) 0.01961(16) Uani 1 1 d . . . . .
Ti2 Ti 0.60166(5) 0.42869(5) 0.37743(4) 0.02045(17) Uani 1 1 d . . . . .
Ti3 Ti 0.63413(6) 0.29979(5) 0.53999(5) 0.02397(18) Uani 1 1 d . . . . .
Ti4 Ti 0.62838(6) 0.44310(5) 0.63533(5) 0.02250(17) Uani 1 1 d . . . . .

loop_
_atom_site_aniso_label
_atom_site_aniso_U_11
_atom_site_aniso_U_22
_atom_site_aniso_U_33
_atom_site_aniso_U_23
_atom_site_aniso_U_13
_atom_site_aniso_U_12
Ag1 0.0213(2) 0.0716(3) 0.0660(3) 0.0403(2) -0.01476(19) -0.01698(19)
C1 0.031(2) 0.027(2) 0.033(2) 0.0020(18) -0.019(2) -0.0071(18)
C2 0.0649(15) 0.0382(12) 0.0893(17) 0.0193(12) -0.0373(14) -0.0221(11)
C3 0.0649(15) 0.0382(12) 0.0893(17) 0.0193(12) -0.0373(14) -0.0221(11)
C4 0.0649(15) 0.0382(12) 0.0893(17) 0.0193(12) -0.0373(14) -0.0221(11)
C5 0.0649(15) 0.0382(12) 0.0893(17) 0.0193(12) -0.0373(14) -0.0221(11)
C6 0.0649(15) 0.0382(12) 0.0893(17) 0.0193(12) -0.0373(14) -0.0221(11)
C7 0.0649(15) 0.0382(12) 0.0893(17) 0.0193(12) -0.0373(14) -0.0221(11)
C8 0.033(2) 0.023(2) 0.024(2) 0.0020(17) -0.0117(18) -0.0092(18)
C9 0.040(2) 0.026(2) 0.024(2) -0.0007(17) -0.0095(18) -0.0090(18)
C10 0.041(3) 0.041(3) 0.031(2) 0.000(2) -0.008(2) -0.005(2)
C11 0.052(3) 0.065(3) 0.036(3) -0.007(3) 0.000(2) 0.000(3)
C12 0.076(4) 0.063(3) 0.028(3) -0.015(2) -0.003(3) -0.003(3)
C13 0.077(3) 0.061(3) 0.029(2) -0.006(2) -0.021(3) -0.020(3)
C14 0.052(3) 0.043(3) 0.029(2) -0.005(2) -0.016(2) -0.014(2)
C15 0.018(2) 0.028(2) 0.031(2) -0.0053(18) -0.0101(18) -0.0045(17)
C16 0.019(2) 0.032(2) 0.039(2) -0.0058(18) -0.0142(18) -0.0056(17)
C17 0.031(2) 0.053(3) 0.046(3) 0.005(2) -0.017(2) -0.018(2)
C18 0.035(3) 0.062(3) 0.059(3) -0.001(3) -0.012(2) -0.025(2)
C19 0.027(2) 0.058(3) 0.076(4) -0.010(3) -0.019(2) -0.015(2)
C20 0.035(3) 0.055(3) 0.081(4) -0.006(3) -0.040(3) -0.006(2)
C21 0.035(2) 0.039(3) 0.060(3) 0.001(2) -0.031(2) -0.007(2)
C22 0.020(2) 0.028(2) 0.034(2) -0.0055(19) -0.0086(18) -0.0075(17)
C23 0.023(2) 0.031(2) 0.049(3) -0.006(2) -0.002(2) -0.0065(18)
C24 0.028(2) 0.046(3) 0.041(3) -0.010(2) -0.002(2) -0.006(2)
C25 0.036(3) 0.057(3) 0.053(3) -0.014(3) 0.006(2) -0.010(2)
C26 0.049(3) 0.056(3) 0.077(4) -0.014(3) 0.018(3) 0.004(3)
C27 0.0739(18) 0.0723(18) 0.0758(18) 0.0039(10) -0.0226(10) -0.0101(10)
C28 0.067(4) 0.047(3) 0.103(4) 0.028(3) -0.002(3) -0.004(3)
C29 0.028(2) 0.019(2) 0.036(2) -0.0076(18) -0.012(2) -0.0027(17)
C30 0.041(3) 0.033(2) 0.040(2) -0.012(2) -0.012(2) -0.012(2)
C31 0.052(3) 0.030(2) 0.039(2) -0.007(2) -0.017(2) -0.011(2)
C32 0.076(4) 0.050(3) 0.043(3) -0.018(2) -0.017(3) -0.019(3)
C33 0.090(4) 0.080(4) 0.068(3) -0.033(3) -0.021(3) -0.039(3)
C34 0.0765(18) 0.0764(18) 0.0754(18) -0.0042(10) -0.0286(11) -0.0219(10)
C35 0.062(4) 0.076(4) 0.073(3) -0.017(3) 0.001(3) -0.043(3)
C36 0.038(3) 0.036(3) 0.077(4) 0.007(3) -0.030(3) -0.008(2)
C37 0.046(4) 0.035(4) 0.057(4) 0.007(3) -0.024(3) -0.005(3)
C38 0.052(4) 0.045(4) 0.058(4) 0.000(3) -0.022(3) -0.001(3)
C39 0.064(4) 0.046(4) 0.063(4) -0.004(4) -0.019(4) 0.002(4)
C40 0.064(4) 0.047(4) 0.073(4) 0.006(4) -0.016(4) 0.007(4)
C41 0.053(4) 0.043(4) 0.064(4) 0.011(4) -0.021(4) 0.004(4)
C42 0.042(4) 0.038(4) 0.057(4) 0.011(3) -0.022(3) -0.005(3)
C37A 0.044(3) 0.038(3) 0.058(4) 0.009(3) -0.020(3) -0.006(3)
C38A 0.041(4) 0.040(4) 0.062(5) 0.007(4) -0.013(4) -0.004(4)
C39A 0.046(5) 0.047(5) 0.080(6) 0.002(5) -0.006(5) 0.000(4)
C40A 0.060(5) 0.048(4) 0.080(5) 0.003(4) -0.010(4) 0.006(4)
C41A 0.067(4) 0.050(4) 0.074(4) 0.010(4) -0.011(4) 0.005(4)
C42A 0.059(3) 0.046(3) 0.066(4) 0.012(3) -0.012(3) -0.001(3)
C43 0.031(2) 0.038(3) 0.045(3) 0.008(2) -0.021(2) -0.011(2)
C44 0.037(2) 0.030(2) 0.044(3) 0.0002(19) -0.026(2) -0.0045(19)
C45 0.071(4) 0.038(3) 0.094(4) 0.013(3) -0.053(3) -0.011(3)
C46 0.090(4) 0.044(3) 0.099(4) 0.000(3) -0.065(4) 0.016(3)
C47 0.059(3) 0.082(4) 0.075(4) -0.018(3) -0.050(3) 0.025(3)
C48 0.041(3) 0.097(4) 0.067(4) 0.000(3) -0.033(3) -0.010(3)
C49 0.037(3) 0.058(3) 0.049(3) 0.008(2) -0.024(2) -0.009(2)
C50 0.079(5) 0.070(5) 0.138(7) -0.022(5) -0.021(5) -0.042(4)
C51 0.052(3) 0.052(3) 0.064(3) -0.006(3) -0.022(3) -0.022(2)
C52 0.046(3) 0.050(3) 0.051(3) -0.010(2) -0.014(2) -0.010(2)
C53 0.031(2) 0.047(3) 0.032(2) 0.004(2) -0.010(2) -0.008(2)
C54 0.028(2) 0.042(2) 0.024(2) 0.0085(18) -0.0125(18) -0.0097(19)
C55 0.029(2) 0.047(3) 0.040(3) 0.005(2) -0.009(2) -0.012(2)
C56 0.035(3) 0.059(3) 0.053(3) 0.006(2) -0.013(2) -0.023(2)
C57 0.040(3) 0.058(4) 0.074(4) 0.015(3) -0.033(3) -0.002(3)
C58 0.030(2) 0.042(3) 0.053(3) 0.013(2) -0.022(2) -0.008(2)
C59 0.032(2) 0.052(3) 0.045(3) 0.023(2) -0.019(2) -0.012(2)
C60 0.026(2) 0.045(3) 0.040(2) 0.015(2) -0.011(2) -0.009(2)
C61 0.023(2) 0.035(2) 0.043(2) 0.016(2) -0.0166(19) -0.0105(18)
C62 0.031(2) 0.040(3) 0.038(2) 0.012(2) -0.013(2) -0.006(2)
C63 0.030(2) 0.044(3) 0.046(3) 0.005(2) -0.013(2) -0.003(2)
C64 0.063(4) 0.118(6) 0.090(5) -0.055(4) -0.047(4) 0.019(4)
C65 0.041(3) 0.069(3) 0.074(3) -0.028(3) -0.038(3) 0.009(3)
C66 0.087(4) 0.046(3) 0.114(4) -0.007(3) -0.079(4) -0.007(3)
C67 0.086(4) 0.042(3) 0.104(4) 0.022(3) -0.072(3) -0.024(3)
C68 0.032(2) 0.031(2) 0.057(3) 0.010(2) -0.029(2) -0.0062(19)
C69 0.032(2) 0.048(3) 0.036(2) 0.000(2) -0.011(2) -0.014(2)
C70 0.038(3) 0.075(3) 0.041(3) -0.004(3) -0.012(2) -0.014(3)
C71 0.053(3) 0.062(3) 0.066(3) 0.021(2) -0.024(2) -0.012(2)
C72 0.053(3) 0.062(3) 0.066(3) 0.021(2) -0.024(2) -0.012(2)
N1 0.072(4) 0.062(4) 0.091(5) 0.007(3) -0.034(4) 0.002(3)
O1 0.0237(15) 0.0226(15) 0.0376(18) 0.0048(13) -0.0106(14) -0.0069(12)
O2 0.0247(16) 0.0256(16) 0.0377(18) -0.0028(13) -0.0149(14) -0.0041(12)
O3 0.0245(15) 0.0321(16) 0.0232(15) -0.0019(12) -0.0071(13) -0.0095(13)
O4 0.0296(17) 0.0359(17) 0.0258(16) -0.0031(13) -0.0139(14) -0.0049(14)
O5 0.0247(16) 0.0281(16) 0.0300(16) -0.0059(13) -0.0085(13) -0.0076(13)
O6 0.0249(16) 0.0315(17) 0.0303(17) -0.0062(13) -0.0064(14) -0.0095(13)
O7 0.0165(14) 0.0348(17) 0.0295(16) 0.0009(13) -0.0105(13) -0.0081(12)
O8 0.0287(16) 0.0359(17) 0.0293(17) 0.0020(14) -0.0156(14) -0.0135(14)
O9 0.0178(14) 0.0256(16) 0.0342(17) -0.0019(13) -0.0059(13) -0.0038(12)
O10 0.0232(15) 0.0264(16) 0.0331(17) -0.0037(13) -0.0085(14) 0.0011(13)
O11 0.0152(13) 0.0246(15) 0.0199(14) -0.0019(11) -0.0053(11) -0.0054(11)
O12 0.0151(13) 0.0226(14) 0.0242(15) -0.0010(11) -0.0077(12) -0.0047(11)
O13 0.0144(14) 0.0308(16) 0.0252(15) -0.0009(12) -0.0070(12) -0.0040(12)
O14 0.0174(14) 0.0288(15) 0.0225(15) -0.0004(12) -0.0064(12) -0.0053(12)
O15 0.0166(14) 0.0234(14) 0.0232(14) 0.0011(11) -0.0083(12) -0.0062(11)
O16 0.0225(16) 0.0420(19) 0.0357(18) 0.0035(15) -0.0134(14) 0.0016(14)
O17 0.0273(16) 0.0360(17) 0.0322(17) 0.0041(14) -0.0167(14) -0.0076(13)
O18 0.035(6) 0.063(8) 0.087(7) 0.042(5) -0.015(5) -0.011(5)
O19 0.035(6) 0.054(9) 0.044(8) 0.016(5) -0.012(5) -0.005(5)
O18A 0.038(5) 0.063(10) 0.115(9) 0.049(7) -0.036(4) -0.027(5)
O19A 0.026(5) 0.067(11) 0.046(9) 0.026(6) -0.012(6) -0.024(6)
P1 0.0213(6) 0.0383(7) 0.0420(7) 0.0186(6) -0.0132(5) -0.0091(5)
Ti1 0.0154(3) 0.0212(4) 0.0236(4) -0.0007(3) -0.0078(3) -0.0056(3)
Ti2 0.0148(3) 0.0235(4) 0.0217(4) -0.0039(3) -0.0052(3) -0.0036(3)
Ti3 0.0170(4) 0.0283(4) 0.0267(4) -0.0033(3) -0.0088(3) -0.0030(3)
Ti4 0.0197(4) 0.0269(4) 0.0238(4) 0.0012(3) -0.0107(3) -0.0062(3)

loop_
_atom_type_symbol
_atom_type_description
_atom_type_scat_dispersion_real
_atom_type_scat_dispersion_imag
_atom_type_scat_source
C C 0.0033 0.0016 'International Tables Vol C Tables 4.2.6.8 and 6.1.1.4'
H H 0.0000 0.0000 'International Tables Vol C Tables 4.2.6.8 and 6.1.1.4'
Ag Ag -0.8971 1.1015 'International Tables Vol C Tables 4.2.6.8 and 6.1.1.4'
N N 0.0061 0.0033 'International Tables Vol C Tables 4.2.6.8 and 6.1.1.4'
O O 0.0106 0.0060 'International Tables Vol C Tables 4.2.6.8 and 6.1.1.4'
P P 0.1023 0.0942 'International Tables Vol C Tables 4.2.6.8 and 6.1.1.4'
Ti Ti 0.2776 0.4457 'International Tables Vol C Tables 4.2.6.8 and 6.1.1.4'

loop_
_geom_angle_atom_site_label_1
_geom_angle_atom_site_label_2
_geom_angle_atom_site_label_3
_geom_angle
_geom_angle_site_symmetry_1
_geom_angle_site_symmetry_3
O14 Ag1 O18 89.6(4) . .
O14 Ag1 O19 88.5(5) . .
O14 Ag1 O18A 90.6(4) . .
O14 Ag1 P1 134.64(7) . .
O18 Ag1 O19 77.6(5) . .
O18 Ag1 P1 129.8(3) . .
O19A Ag1 O14 87.1(5) . .
O19A Ag1 O18A 76.6(5) . .
O19A Ag1 P1 126.7(4) . .
P1 Ag1 O19 117.9(4) . .
P1 Ag1 O18A 123.2(3) . .
O1 C1 C2 117.8(4) . .
O2 C1 C2 119.2(4) . .
O2 C1 O1 122.9(4) . .
C3 C2 C1 119.8(3) . .
C3 C2 C7 120.0 . .
C7 C2 C1 120.0(3) . .
C2 C3 H3 120.0 . .
C2 C3 C4 120.0 . .
C4 C3 H3 120.0 . .
C3 C4 H4 120.0 . .
C5 C4 C3 120.0 . .
C5 C4 H4 120.0 . .
C4 C5 H5 120.0 . .
C6 C5 C4 120.0 . .
C6 C5 H5 120.0 . .
C5 C6 H6 120.0 . .
C5 C6 C7 120.0 . .
C7 C6 H6 120.0 . .
C2 C7 H7 120.0 . .
C6 C7 C2 120.0 . .
C6 C7 H7 120.0 . .
O3 C8 C9 116.7(4) . .
O4 C8 C9 120.2(4) . .
O4 C8 O3 123.0(4) . .
C10 C9 C8 119.6(4) . .
C10 C9 C14 120.2(4) . .
C14 C9 C8 120.2(4) . .
C9 C10 H10 120.2 . .
C9 C10 C11 119.6(5) . .
C11 C10 H10 120.2 . .
C10 C11 H11 119.9 . .
C12 C11 C10 120.2(6) . .
C12 C11 H11 119.9 . .
C11 C12 H12 119.7 . .
C11 C12 C13 120.7(5) . .
C13 C12 H12 119.7 . .
C12 C13 H13 120.0 . .
C12 C13 C14 120.0(5) . .
C14 C13 H13 120.0 . .
C9 C14 H14 120.4 . .
C13 C14 C9 119.3(5) . .
C13 C14 H14 120.4 . .
O7 C15 C16 116.1(4) . .
O8 C15 C16 120.1(4) . .
O8 C15 O7 123.8(4) . .
C17 C16 C15 119.3(4) . .
C21 C16 C15 121.0(4) . .
C21 C16 C17 119.7(4) . .
C16 C17 H17 120.1 . .
C16 C17 C18 119.8(5) . .
C18 C17 H17 120.1 . .
C17 C18 H18 119.7 . .
C19 C18 C17 120.5(6) . .
C19 C18 H18 119.7 . .
C18 C19 H19 120.1 . .
C20 C19 C18 119.7(5) . .
C20 C19 H19 120.1 . .
C19 C20 H20 119.4 . .
C19 C20 C21 121.2(5) . .
C21 C20 H20 119.4 . .
C16 C21 C20 119.0(5) . .
C16 C21 H21 120.5 . .
C20 C21 H21 120.5 . .
O9 C22 C23 117.7(4) . .
O10 C22 C23 118.6(4) . .
O10 C22 O9 123.7(4) . .
C24 C23 C22 120.1(3) . .
C24 C23 C28 120.0 . .
C28 C23 C22 119.9(3) . .
C23 C24 H24 120.0 . .
C23 C24 C25 120.0 . .
C25 C24 H24 120.0 . .
C24 C25 H25 120.0 . .
C26 C25 C24 120.0 . .
C26 C25 H25 120.0 . .
C25 C26 H26 120.0 . .
C27 C26 C25 120.0 . .
C27 C26 H26 120.0 . .
C26 C27 H27 120.0 . .
C28 C27 C26 120.0 . .
C28 C27 H27 120.0 . .
C23 C28 H28 120.0 . .
C27 C28 C23 120.0 . .
C27 C28 H28 120.0 . .
O5 C29 C30 116.3(4) . .
O6 C29 C30 118.8(4) . .
O6 C29 O5 124.9(4) . .
C31 C30 C29 119.0(3) . .
C31 C30 C35 120.0 . .
C35 C30 C29 120.8(3) . .
C30 C31 H31 120.0 . .
C30 C31 C32 120.0 . .
C32 C31 H31 120.0 . .
C31 C32 H32 120.0 . .
C31 C32 C33 120.0 . .
C33 C32 H32 120.0 . .
C32 C33 H33 120.0 . .
C34 C33 C32 120.0 . .
C34 C33 H33 120.0 . .
C33 C34 H34 120.0 . .
C33 C34 C35 120.0 . .
C35 C34 H34 120.0 . .
C30 C35 H35 120.0 . .
C34 C35 C30 120.0 . .
C34 C35 H35 120.0 . .
O16 C36 C37 129.6(5) . .
O16 C36 C37A 102.6(5) . .
O18 C36 C37 109.0(11) . .
O18 C36 O16 120.3(10) . .
O18A C36 C37A 126.4(11) . .
O18A C36 O16 128.0(12) . .
C38 C37 C36 112.8(5) . .
C38 C37 C42 120.0 . .
C42 C37 C36 126.9(5) . .
C37 C38 H38 120.0 . .
C39 C38 C37 120.0 . .
C39 C38 H38 120.0 . .
C38 C39 H39 120.0 . .
C38 C39 C40 120.0 . .
C40 C39 H39 120.0 . .
C39 C40 H40 120.0 . .
C39 C40 C41 120.0 . .
C41 C40 H40 120.0 . .
C40 C41 H41 120.0 . .
C42 C41 C40 120.0 . .
C42 C41 H41 120.0 . .
C37 C42 H42 120.0 . .
C41 C42 C37 120.0 . .
C41 C42 H42 120.0 . .
C38A C37A C36 125.3(5) . .
C38A C37A C42A 120.0 . .
C42A C37A C36 114.4(5) . .
C37A C38A H38A 120.0 . .
C37A C38A C39A 120.0 . .
C39A C38A H38A 120.0 . .
C38A C39A H39A 120.0 . .
C38A C39A C40A 120.0 . .
C39A C39A C38A 117.1(11) 2_756 .
C39A C39A H39A 55.4 2_756 .
C39A C39A C40A 96.5(10) 2_756 .
C40A C39A H39A 120.0 . .
C39A C40A H40A 120.0 . .
C39A C40A C41A 120.0 . .
C41A C40A H40A 120.0 . .
C40A C41A H41A 120.0 . .
C40A C41A C42A 120.0 . .
C42A C41A H41A 120.0 . .
C37A C42A H42A 120.0 . .
C41A C42A C37A 120.0 . .
C41A C42A H42A 120.0 . .
O17 C43 C44 115.1(4) . .
O17 C43 O19 121.7(9) . .
O19 C43 C44 121.2(9) . .
O19A C43 C44 117.1(9) . .
O19A C43 O17 125.9(9) . .
C45 C44 C43 119.5(5) . .
C49 C44 C43 121.0(4) . .
C49 C44 C45 119.4(5) . .
C44 C45 H45 119.9 . .
C44 C45 C46 120.3(6) . .
C46 C45 H45 119.9 . .
C45 C46 H46 120.0 . .
C47 C46 C45 120.0(6) . .
C47 C46 H46 120.0 . .
C46 C47 H47 120.0 . .
C46 C47 C48 120.0(6) . .
C48 C47 H47 120.0 . .
C47 C48 H48 119.7 . .
C47 C48 C49 120.6(6) . .
C49 C48 H48 119.7 . .
C44 C49 C48 119.7(6) . .
C44 C49 H49 120.1 . .
C48 C49 H49 120.1 . .
H50A C50 H50B 109.5 . .
H50A C50 H50C 109.5 . .
H50B C50 H50C 109.5 . .
C51 C50 H50A 109.5 . .
C51 C50 H50B 109.5 . .
C51 C50 H50C 109.5 . .
C52 C51 C50 120.7(6) . .
C56 C51 C50 121.6(6) . .
C56 C51 C52 117.7(5) . .
C51 C52 H52 119.4 . .
C53 C52 C51 121.2(5) . .
C53 C52 H52 119.4 . .
C52 C53 H53 119.5 . .
C54 C53 C52 121.0(5) . .
C54 C53 H53 119.5 . .
C53 C54 C55 118.1(5) . .
C53 C54 P1 119.7(4) . .
C55 C54 P1 122.1(4) . .
C54 C55 H55 120.0 . .
C56 C55 C54 120.0(5) . .
C56 C55 H55 120.0 . .
C51 C56 C55 121.9(5) . .
C51 C56 H56 119.0 . .
C55 C56 H56 119.0 . .
H57A C57 H57B 109.5 . .
H57A C57 H57C 109.5 . .
H57B C57 H57C 109.5 . .
C58 C57 H57A 109.5 . .
C58 C57 H57B 109.5 . .
C58 C57 H57C 109.5 . .
C59 C58 C57 121.7(5) . .
C59 C58 C63 118.0(4) . .
C63 C58 C57 120.3(5) . .
C58 C59 H59 119.3 . .
C58 C59 C60 121.5(5) . .
C60 C59 H59 119.3 . .
C59 C60 H60 120.0 . .
C59 C60 C61 120.1(5) . .
C61 C60 H60 120.0 . .
C60 C61 P1 117.9(4) . .
C62 C61 C60 118.4(4) . .
C62 C61 P1 123.6(4) . .
C61 C62 H62 119.7 . .
C63 C62 C61 120.5(5) . .
C63 C62 H62 119.7 . .
C58 C63 H63 119.3 . .
C62 C63 C58 121.4(5) . .
C62 C63 H63 119.3 . .
H64A C64 H64B 109.5 . .
H64A C64 H64C 109.5 . .
H64B C64 H64C 109.5 . .
C65 C64 H64A 109.5 . .
C65 C64 H64B 109.5 . .
C65 C64 H64C 109.5 . .
C66 C65 C64 120.8(7) . .
C66 C65 C70 117.5(6) . .
C70 C65 C64 121.7(7) . .
C65 C66 H66 119.2 . .
C65 C66 C67 121.6(6) . .
C67 C66 H66 119.2 . .
C66 C67 H67 119.2 . .
C68 C67 C66 121.6(6) . .
C68 C67 H67 119.2 . .
C67 C68 C69 117.3(5) . .
C67 C68 P1 118.4(4) . .
C69 C68 P1 124.2(4) . .
C68 C69 H69 120.0 . .
C68 C69 C70 120.0(5) . .
C70 C69 H69 120.0 . .
C65 C70 C69 121.9(6) . .
C65 C70 H70 119.1 . .
C69 C70 H70 119.1 . .
N1 C71 C72 178.8(8) . .
C71 C72 H72A 109.5 . .
C71 C72 H72B 109.5 . .
C71 C72 H72C 109.5 . .
H72A C72 H72B 109.5 . .
H72A C72 H72C 109.5 . .
H72B C72 H72C 109.5 . .
C1 O1 Ti1 130.8(3) . .
C1 O2 Ti3 131.4(3) . 2_666
C8 O3 Ti2 127.1(3) . .
C8 O4 Ti4 127.1(3) . 2_666
C29 O5 Ti2 127.0(3) . .
C29 O6 Ti1 125.5(3) . 2_666
C15 O7 Ti1 133.7(3) . .
C15 O8 Ti4 128.9(3) . .
C22 O9 Ti2 131.4(3) . .
C22 O10 Ti3 129.1(3) . .
Ti2 O11 Ti1 145.73(16) . .
Ti1 O12 Ti2 99.59(13) 2_666 .
Ti1 O12 Ti3 130.70(15) 2_666 .
Ti2 O12 Ti3 129.69(14) . .
Ti3 O13 Ti4 97.84(13) . .
Ti3 O14 Ag1 121.50(14) . .
Ti4 O14 Ag1 124.81(14) . .
Ti4 O14 Ti3 95.80(13) . .
Ti1 O15 Ti2 99.67(13) . 2_666
Ti1 O15 Ti4 130.37(14) . .
Ti2 O15 Ti4 129.94(15) 2_666 .
C36 O16 Ti3 138.1(3) . .
C43 O17 Ti4 139.9(3) . .
C36 O18 Ag1 131.7(14) . .
C43 O19 Ag1 115.7(10) . .
C36 O18A Ag1 120.0(12) . .
C43 O19A Ag1 133.9(13) . .
C54 P1 Ag1 115.85(16) . .
C54 P1 C61 104.4(2) . .
C54 P1 C68 104.4(2) . .
C61 P1 Ag1 115.09(15) . .
C61 P1 C68 105.0(2) . .
C68 P1 Ag1 110.89(16) . .
O1 Ti1 O6 81.54(12) . 2_666
O1 Ti1 Ti2 129.53(9) . 2_666
O6 Ti1 Ti2 80.71(8) 2_666 2_666
O7 Ti1 O1 92.53(12) . .
O7 Ti1 O6 81.99(12) . 2_666
O7 Ti1 Ti2 130.70(9) . 2_666
O11 Ti1 O1 95.10(13) . .
O11 Ti1 O6 173.42(12) . 2_666
O11 Ti1 O7 92.55(12) . .
O11 Ti1 O12 98.21(12) . 2_666
O11 Ti1 O15 98.79(12) . .
O11 Ti1 Ti2 105.72(9) . 2_666
O12 Ti1 O1 92.29(12) 2_666 .
O12 Ti1 O6 87.61(11) 2_666 2_666
O12 Ti1 O7 167.77(12) 2_666 .
O12 Ti1 Ti2 40.24(8) 2_666 2_666
O15 Ti1 O1 165.00(12) . .
O15 Ti1 O6 85.17(12) . 2_666
O15 Ti1 O7 92.50(12) . .
O15 Ti1 O12 80.17(12) . 2_666
O15 Ti1 Ti2 40.36(8) . 2_666
O3 Ti2 O5 80.45(12) . .
O3 Ti2 O9 95.20(13) . .
O3 Ti2 Ti1 127.15(9) . 2_666
O5 Ti2 Ti1 80.27(8) . 2_666
O9 Ti2 O5 80.71(12) . .
O9 Ti2 Ti1 129.06(9) . 2_666
O11 Ti2 O3 92.65(12) . .
O11 Ti2 O5 171.06(12) . .
O11 Ti2 O9 94.37(12) . .
O11 Ti2 O12 100.85(12) . .
O11 Ti2 O15 100.55(12) . 2_666
O11 Ti2 Ti1 108.54(9) . 2_666
O12 Ti2 O3 164.14(12) . .
O12 Ti2 O5 86.85(12) . .
O12 Ti2 O9 92.06(12) . .
O12 Ti2 O15 79.71(11) . 2_666
O12 Ti2 Ti1 40.17(8) . 2_666
O15 Ti2 O3 89.73(12) 2_666 .
O15 Ti2 O5 85.19(11) 2_666 .
O15 Ti2 O9 164.06(12) 2_666 .
O15 Ti2 Ti1 39.98(8) 2_666 2_666
O10 Ti3 O2 91.27(12) . 2_666
O12 Ti3 O2 85.29(11) . 2_666
O12 Ti3 O10 85.59(12) . .
O13 Ti3 O2 176.23(13) . 2_666
O13 Ti3 O10 92.48(13) . .
O13 Ti3 O12 94.69(12) . .
O13 Ti3 O14 83.15(12) . .
O13 Ti3 O16 98.36(14) . .
O14 Ti3 O2 93.09(12) . 2_666
O14 Ti3 O10 175.59(13) . .
O14 Ti3 O12 95.34(12) . .
O14 Ti3 O16 96.10(13) . .
O16 Ti3 O2 82.34(13) . 2_666
O16 Ti3 O10 83.90(13) . .
O16 Ti3 O12 163.56(13) . .
O8 Ti4 O4 91.72(12) . 2_666
O13 Ti4 O4 176.73(12) . 2_666
O13 Ti4 O8 91.12(12) . .
O13 Ti4 O15 94.23(12) . .
O13 Ti4 O17 97.86(13) . .
O14 Ti4 O4 94.00(12) . 2_666
O14 Ti4 O8 174.10(13) . .
O14 Ti4 O13 83.20(12) . .
O14 Ti4 O15 94.92(12) . .
O14 Ti4 O17 96.64(13) . .
O15 Ti4 O4 84.31(12) . 2_666
O15 Ti4 O8 87.08(12) . .
O17 Ti4 O4 84.11(12) . 2_666
O17 Ti4 O8 82.49(12) . .
O17 Ti4 O15 164.15(13) . .

loop_
_geom_bond_atom_site_label_1
_geom_bond_atom_site_label_2
_geom_bond_distance
_geom_bond_site_symmetry_2
Ag1 O14 2.323(3) .
Ag1 O18 2.338(17) .
Ag1 O19 2.485(15) .
Ag1 O18A 2.526(19) .
Ag1 O19A 2.287(12) .
Ag1 P1 2.3492(12) .
C1 C2 1.480(5) .
C1 O1 1.274(5) .
C1 O2 1.256(5) .
C2 C3 1.3900 .
C2 C7 1.3900 .
C3 H3 0.9300 .
C3 C4 1.3900 .
C4 H4 0.9300 .
C4 C5 1.3900 .
C5 H5 0.9300 .
C5 C6 1.3900 .
C6 H6 0.9300 .
C6 C7 1.3900 .
C7 H7 0.9300 .
C8 C9 1.483(6) .
C8 O3 1.282(5) .
C8 O4 1.252(5) .
C9 C10 1.383(7) .
C9 C14 1.388(7) .
C10 H10 0.9300 .
C10 C11 1.384(7) .
C11 H11 0.9300 .
C11 C12 1.364(9) .
C12 H12 0.9300 .
C12 C13 1.375(9) .
C13 H13 0.9300 .
C13 C14 1.387(7) .
C14 H14 0.9300 .
C15 C16 1.485(6) .
C15 O7 1.277(5) .
C15 O8 1.255(5) .
C16 C17 1.381(7) .
C16 C21 1.379(7) .
C17 H17 0.9300 .
C17 C18 1.382(7) .
C18 H18 0.9300 .
C18 C19 1.366(9) .
C19 H19 0.9300 .
C19 C20 1.352(9) .
C20 H20 0.9300 .
C20 C21 1.391(7) .
C21 H21 0.9300 .
C22 C23 1.480(5) .
C22 O9 1.270(5) .
C22 O10 1.263(5) .
C23 C24 1.3900 .
C23 C28 1.3900 .
C24 H24 0.9300 .
C24 C25 1.3900 .
C25 H25 0.9300 .
C25 C26 1.3900 .
C26 H26 0.9300 .
C26 C27 1.3900 .
C27 H27 0.9300 .
C27 C28 1.3900 .
C28 H28 0.9300 .
C29 C30 1.499(4) .
C29 O5 1.264(5) .
C29 O6 1.260(5) .
C30 C31 1.3900 .
C30 C35 1.3900 .
C31 H31 0.9300 .
C31 C32 1.3900 .
C32 H32 0.9300 .
C32 C33 1.3900 .
C33 H33 0.9300 .
C33 C34 1.3900 .
C34 H34 0.9300 .
C34 C35 1.3900 .
C35 H35 0.9300 .
C36 C37 1.488(6) .
C36 C37A 1.548(6) .
C36 O16 1.276(6) .
C36 O18 1.253(9) .
C36 O18A 1.217(9) .
C37 C38 1.3900 .
C37 C42 1.3900 .
C38 H38 0.9300 .
C38 C39 1.3900 .
C39 H39 0.9300 .
C39 C40 1.3900 .
C40 H40 0.9300 .
C40 C41 1.3900 .
C41 H41 0.9300 .
C41 C42 1.3900 .
C42 H42 0.9300 .
C37A C38A 1.3900 .
C37A C42A 1.3900 .
C38A H38A 0.9599 .
C38A C39A 1.3900 .
C39A C39A 1.373(17) 2_756
C39A H39A 0.9599 .
C39A C40A 1.3900 .
C40A H40A 0.9603 .
C40A C41A 1.3900 .
C41A H41A 0.9601 .
C41A C42A 1.3900 .
C42A H42A 0.9599 .
C43 C44 1.495(6) .
C43 O17 1.283(6) .
C43 O19 1.284(17) .
C43 O19A 1.220(16) .
C44 C45 1.378(8) .
C44 C49 1.362(7) .
C45 H45 0.9300 .
C45 C46 1.388(9) .
C46 H46 0.9300 .
C46 C47 1.349(11) .
C47 H47 0.9300 .
C47 C48 1.366(10) .
C48 H48 0.9300 .
C48 C49 1.388(8) .
C49 H49 0.9300 .
C50 H50A 0.9600 .
C50 H50B 0.9600 .
C50 H50C 0.9600 .
C50 C51 1.508(9) .
C51 C52 1.383(8) .
C51 C56 1.378(8) .
C52 H52 0.9300 .
C52 C53 1.382(8) .
C53 H53 0.9300 .
C53 C54 1.380(7) .
C54 C55 1.400(7) .
C54 P1 1.813(5) .
C55 H55 0.9300 .
C55 C56 1.379(7) .
C56 H56 0.9300 .
C57 H57A 0.9600 .
C57 H57B 0.9600 .
C57 H57C 0.9600 .
C57 C58 1.512(7) .
C58 C59 1.381(7) .
C58 C63 1.388(7) .
C59 H59 0.9300 .
C59 C60 1.384(7) .
C60 H60 0.9300 .
C60 C61 1.400(7) .
C61 C62 1.389(7) .
C61 P1 1.814(4) .
C62 H62 0.9300 .
C62 C63 1.378(7) .
C63 H63 0.9300 .
C64 H64A 0.9600 .
C64 H64B 0.9600 .
C64 H64C 0.9600 .
C64 C65 1.511(9) .
C65 C66 1.350(10) .
C65 C70 1.375(9) .
C66 H66 0.9300 .
C66 C67 1.379(10) .
C67 H67 0.9300 .
C67 C68 1.376(7) .
C68 C69 1.380(7) .
C68 P1 1.819(5) .
C69 H69 0.9300 .
C69 C70 1.392(7) .
C70 H70 0.9300 .
C71 C72 1.469(6) .
C71 N1 1.124(6) .
C72 H72A 0.9600 .
C72 H72B 0.9600 .
C72 H72C 0.9600 .
O1 Ti1 1.987(3) .
O2 Ti3 2.112(3) 2_666
O3 Ti2 1.974(3) .
O4 Ti4 2.116(3) 2_666
O5 Ti2 2.114(3) .
O6 Ti1 2.136(3) 2_666
O7 Ti1 1.972(3) .
O8 Ti4 2.100(3) .
O9 Ti2 1.998(3) .
O10 Ti3 2.099(3) .
O11 Ti1 1.812(3) .
O11 Ti2 1.795(3) .
O12 Ti1 1.923(3) 2_666
O12 Ti2 1.926(3) .
O12 Ti3 1.981(3) .
O13 Ti3 1.810(3) .
O13 Ti4 1.839(3) .
O14 Ti3 1.869(3) .
O14 Ti4 1.839(3) .
O15 Ti1 1.916(3) .
O15 Ti2 1.931(3) 2_666
O15 Ti4 1.989(3) .
O16 Ti3 1.930(3) .
O17 Ti4 1.947(3) .
Ti1 O6 2.136(3) 2_666
Ti1 O12 1.923(3) 2_666
Ti1 Ti2 2.9396(10) 2_666
Ti2 O15 1.931(3) 2_666
Ti2 Ti1 2.9395(10) 2_666
Ti3 O2 2.112(3) 2_666
Ti4 O4 2.116(3) 2_666
